data_7028850
loop_
_publ_author_name
'Bhattacharya, Biswajit'
'Haldar, Ritesh'
'Dey, Rajdip'
'Maji, Tapas Kumar'
'Ghoshal, Debajyoti'

_publ_section_title
;
 Porous coordination polymers based on functionalized Schiff base linkers:
 enhanced CO2 uptake by pore surface modification.
;
_journal_issue 5
_journal_name_full 'Dalton transactions (Cambridge, England : 2003)'
_journal_page_first 2272
_journal_page_last 2282
_journal_paper_doi 10.1039/c3dt52266k
_journal_volume 43
_journal_year 2014
_chemical_formula_sum 'C14 H11 N2 O5 Zn'
_chemical_formula_weight 352.62
_chemical_name_systematic
;
 ?
;
_space_group_IT_number 14
_symmetry_cell_setting monoclinic
_symmetry_space_group_name_Hall '-P 2yn'
_symmetry_space_group_name_H-M 'P 1 21/n 1'
_atom_sites_solution_hydrogens geom
_atom_sites_solution_primary direct
_atom_sites_solution_secondary difmap
_audit_creation_method SHELXL-97
_cell_angle_alpha 90
_cell_angle_beta 107.0830(10)
_cell_angle_gamma 90
_cell_formula_units_Z 4
_cell_length_a 9.0842(2)
_cell_length_b 14.7259(4)
_cell_length_c 10.7959(3)
_cell_measurement_reflns_used 250
_cell_measurement_temperature 298(2)
_cell_measurement_theta_max 27.6
_cell_measurement_theta_min 2.4
_cell_volume 1380.48(6)
_computing_cell_refinement 'SMART APEX II'
_computing_data_collection 'SMART APEX II (Bruker,2010)'
_computing_data_reduction 'SAINT (Bruker,2000)'
_computing_molecular_graphics 'Ortep-3v2 for windows (Farrugia, 1997)'
_computing_publication_material 'PLATON (Spek, 2008)'
_computing_structure_refinement 'SHELXL-97 (Sheldrick, 2008)'
_computing_structure_solution 'SHELXS-97 (Sheldrick, 2008)'
_diffrn_ambient_temperature 298(2)
_diffrn_measured_fraction_theta_full 0.997
_diffrn_measured_fraction_theta_max 0.997
_diffrn_measurement_device_type 'CCD area detector'
_diffrn_measurement_method 'phi and omega scans'
_diffrn_radiation_monochromator graphite
_diffrn_radiation_source 'fine-focus sealed tube'
_diffrn_radiation_type MoK\a
_diffrn_radiation_wavelength 0.71073
_diffrn_reflns_av_R_equivalents 0.0315
_diffrn_reflns_av_unetI/netI 0.0199
_diffrn_reflns_limit_h_max 11
_diffrn_reflns_limit_h_min -11
_diffrn_reflns_limit_k_max 19
_diffrn_reflns_limit_k_min -18
_diffrn_reflns_limit_l_max 14
_diffrn_reflns_limit_l_min -14
_diffrn_reflns_number 22400
_diffrn_reflns_theta_full 27.65
_diffrn_reflns_theta_max 27.65
_diffrn_reflns_theta_min 2.41
_exptl_absorpt_coefficient_mu 1.805
_exptl_absorpt_correction_T_max 0.9673
_exptl_absorpt_correction_T_min 0.8956
_exptl_absorpt_correction_type multi-scan
_exptl_absorpt_process_details
;
'XPREP' - A PROGRAM DATA PREPARATION & RECIPROCAL 
SPACE EXPLORATION,
Bruker Analytical X-ray Systems, 1997
;
_exptl_crystal_colour Yellow
_exptl_crystal_density_diffrn 1.687
_exptl_crystal_density_method 'not measured'
_exptl_crystal_description Block
_exptl_crystal_F_000 716
_exptl_crystal_size_max 0.20
_exptl_crystal_size_mid 0.10
_exptl_crystal_size_min 0.10
_refine_diff_density_max 0.486
_refine_diff_density_min -0.934
_refine_diff_density_rms 0.088
_refine_ls_extinction_method none
_refine_ls_goodness_of_fit_ref 1.083
_refine_ls_hydrogen_treatment noref
_refine_ls_matrix_type full
_refine_ls_number_parameters 203
_refine_ls_number_reflns 3209
_refine_ls_number_restraints 0
_refine_ls_restrained_S_all 1.083
_refine_ls_R_factor_all 0.0317
_refine_ls_R_factor_gt 0.0286
_refine_ls_shift/su_max 0.000
_refine_ls_shift/su_mean 0.000
_refine_ls_structure_factor_coef Fsqd
_refine_ls_weighting_details 'calc w=1/[\s^2^(Fo^2^)+(0.0264P)^2^+2.1290P] where P=(Fo^2^+2Fc^2^)/3'
_refine_ls_weighting_scheme calc
_refine_ls_wR_factor_gt 0.0721
_refine_ls_wR_factor_ref 0.0738
_reflns_number_gt 2884
_reflns_number_total 3209
_reflns_threshold_expression >2\s(I)
_cod_data_source_file c3dt52266k.txt
_cod_data_source_block DG4
_cod_depositor_comments
;
The following automatic conversions were performed:

'_symmetry_cell_setting' value 'Monoclinic' changed to 'monoclinic'
according to
/usr/data/users/saulius/automatic-downloads/current/RSC/lib/dictionaries/cif_core.dic
dictionary named 'cif_core.dic' version 2.4.2 from 2011-04-26.

Automatic conversion script
Id: cif_fix_values 2281 2013-09-26 08:29:07Z andrius 
;
_cod_original_sg_symbol_H-M P21/n
_cod_database_code 7028850

loop_
_space_group_symop_operation_xyz
'x, y, z'
'-x+1/2, y+1/2, -z+1/2'
'-x, -y, -z'
'x-1/2, -y-1/2, z-1/2'

loop_
_atom_site_label
_atom_site_type_symbol
_atom_site_fract_x
_atom_site_fract_y
_atom_site_fract_z
_atom_site_U_iso_or_equiv
_atom_site_adp_type
_atom_site_occupancy
_atom_site_site_symmetry_order
_atom_site_calc_flag
_atom_site_refinement_flags_posn
_atom_site_refinement_flags_adp
O3 O 1.0505(2) 0.39260(13) -0.31942(16) 0.0271(4) Uani 1 1 d . .
O2 O 0.4753(2) 0.08731(15) -0.19180(16) 0.0308(5) Uani 1 1 d . .
O4 O 0.84115(19) 0.39496(13) -0.48941(18) 0.0281(4) Uani 1 1 d . .
N2 N 1.4274(2) 0.00952(14) 0.4562(2) 0.0180(4) Uani 1 1 d . .
O1W O 1.3209(3) 0.28274(19) -0.1693(3) 0.0557(7) Uani 1 1 d G .
H1WA H 1.3652 0.2338 -0.1797 0.084 Uiso 1 1 d G U
H1WB H 1.2352 0.2873 -0.2281 0.084 Uiso 1 1 d G U
H14 H 1.342(3) -0.0766(19) 0.554(3) 0.019(7) Uiso 1 1 d . .
Zn1 Zn 0.64356(2) -0.00088(2) 0.11179(2) 0.00792(9) Uani 1 1 d . .
C5 C 0.8409(2) 0.29787(14) -0.3174(2) 0.0116(4) Uani 1 1 d . .
C2 C 0.6887(2) 0.17629(14) -0.1989(2) 0.0123(4) Uani 1 1 d . .
O1 O 0.68520(18) 0.08410(13) -0.02230(17) 0.0248(4) Uani 1 1 d . .
C9 C 0.8985(2) -0.07542(15) 0.3301(2) 0.0149(4) Uani 1 1 d . .
H9 H 0.8224 -0.1148 0.3394 0.018 Uiso 1 1 calc R U
C4 C 0.6902(2) 0.27067(14) -0.3801(2) 0.0126(4) Uani 1 1 d . .
H4 H 0.6401 0.2933 -0.4621 0.015 Uiso 1 1 calc R U
C1 C 0.6100(2) 0.11077(14) -0.1324(2) 0.0130(4) Uani 1 1 d . .
C10 C 1.0466(2) -0.08550(15) 0.4124(2) 0.0154(4) Uani 1 1 d . .
H10 H 1.0689 -0.1304 0.4759 0.018 Uiso 1 1 calc R U
C3 C 0.6144(2) 0.21041(15) -0.3215(2) 0.0125(4) Uani 1 1 d . .
H3 H 0.5139 0.1928 -0.3641 0.015 Uiso 1 1 calc R U
C11 C 1.1612(2) -0.02736(16) 0.3985(2) 0.0145(4) Uani 1 1 d . .
N1 N 0.8598(2) -0.01147(12) 0.23756(18) 0.0129(4) Uani 1 1 d . .
C7 C 0.8398(3) 0.20285(17) -0.1370(2) 0.0184(5) Uani 1 1 d . .
H7 H 0.8904 0.1796 -0.0555 0.022 Uiso 1 1 calc R U
C8 C 0.9169(2) 0.36711(14) -0.3805(2) 0.0129(4) Uani 1 1 d . .
C6 C 0.9155(2) 0.26337(16) -0.1952(2) 0.0178(4) Uani 1 1 d . .
H6 H 1.0161 0.2809 -0.1527 0.021 Uiso 1 1 calc R U
C14 C 1.3210(2) -0.03613(16) 0.4830(2) 0.0161(4) Uani 1 1 d . .
C12 C 1.1211(3) 0.03944(19) 0.3037(2) 0.0248(5) Uani 1 1 d . .
H12 H 1.1949 0.0798 0.2925 0.030 Uiso 1 1 calc R U
C13 C 0.9706(3) 0.04526(18) 0.2263(2) 0.0235(5) Uani 1 1 d . .
H13 H 0.9449 0.0905 0.1635 0.028 Uiso 1 1 calc R U

loop_
_atom_site_aniso_label
_atom_site_aniso_U_11
_atom_site_aniso_U_22
_atom_site_aniso_U_33
_atom_site_aniso_U_23
_atom_site_aniso_U_13
_atom_site_aniso_U_12
O3 0.0258(9) 0.0361(11) 0.0166(8) 0.0050(7) 0.0020(7) -0.0217(8)
O2 0.0281(9) 0.0460(12) 0.0150(8) 0.0056(8) 0.0012(7) -0.0264(9)
O4 0.0159(8) 0.0328(10) 0.0322(10) 0.0234(8) 0.0017(7) -0.0042(7)
N2 0.0091(9) 0.0236(10) 0.0182(9) 0.0008(8) -0.0011(8) 0.0024(7)
O1W 0.0508(15) 0.0473(16) 0.0628(17) -0.0005(13) 0.0068(13) 0.0040(12)
Zn1 0.00672(13) 0.00822(14) 0.00862(13) 0.00005(8) 0.00194(9) -0.00020(8)
C5 0.0122(9) 0.0099(9) 0.0133(9) 0.0007(7) 0.0049(7) -0.0009(7)
C2 0.0139(9) 0.0109(10) 0.0131(9) 0.0006(8) 0.0055(8) -0.0023(8)
O1 0.0145(7) 0.0345(10) 0.0262(9) 0.0195(8) 0.0074(7) 0.0016(7)
C9 0.0136(9) 0.0138(10) 0.0171(10) 0.0006(8) 0.0043(8) -0.0010(8)
C4 0.0132(9) 0.0130(10) 0.0106(9) 0.0007(8) 0.0021(7) 0.0005(8)
C1 0.0161(10) 0.0104(10) 0.0142(10) -0.0005(8) 0.0071(8) -0.0019(8)
C10 0.0148(10) 0.0143(10) 0.0163(10) 0.0022(8) 0.0033(8) 0.0025(8)
C3 0.0099(9) 0.0143(10) 0.0127(9) 0.0001(8) 0.0024(7) -0.0025(8)
C11 0.0107(9) 0.0171(10) 0.0149(10) -0.0011(8) 0.0027(8) 0.0021(8)
N1 0.0109(8) 0.0146(9) 0.0129(8) -0.0002(7) 0.0030(7) 0.0004(7)
C7 0.0158(10) 0.0229(12) 0.0130(10) 0.0067(9) -0.0010(8) -0.0050(9)
C8 0.0146(9) 0.0110(10) 0.0152(10) 0.0002(8) 0.0077(8) -0.0007(8)
C6 0.0123(9) 0.0216(11) 0.0163(10) 0.0045(9) -0.0005(8) -0.0068(8)
C14 0.0126(9) 0.0187(11) 0.0150(10) 0.0005(9) 0.0009(8) 0.0026(8)
C12 0.0131(10) 0.0312(14) 0.0265(12) 0.0117(11) 0.0004(9) -0.0057(10)
C13 0.0139(10) 0.0274(13) 0.0252(12) 0.0130(10) -0.0005(9) -0.0043(9)

loop_
_atom_type_symbol
_atom_type_description
_atom_type_scat_dispersion_real
_atom_type_scat_dispersion_imag
_atom_type_scat_source
C C 0.0033 0.0016 'International Tables Vol C Tables 4.2.6.8 and 6.1.1.4'
H H 0.0000 0.0000 'International Tables Vol C Tables 4.2.6.8 and 6.1.1.4'
N N 0.0061 0.0033 'International Tables Vol C Tables 4.2.6.8 and 6.1.1.4'
O O 0.0106 0.0060 'International Tables Vol C Tables 4.2.6.8 and 6.1.1.4'
Zn Zn 0.2839 1.4301 'International Tables Vol C Tables 4.2.6.8 and 6.1.1.4'

loop_
_geom_angle_atom_site_label_1
_geom_angle_atom_site_label_2
_geom_angle_atom_site_label_3
_geom_angle
_geom_angle_site_symmetry_1
_geom_angle_site_symmetry_3
C8 O3 Zn1 118.75(15) . 4_665
C1 O2 Zn1 121.33(15) . 3_655
C8 O4 Zn1 136.88(16) . 2_654
C14 N2 N2 111.4(2) . 3_856
O2 Zn1 O1 158.09(7) 3_655 .
O2 Zn1 N1 101.44(7) 3_655 .
O1 Zn1 N1 100.20(7) . .
O2 Zn1 O3 90.34(9) 3_655 4_566
O1 Zn1 O3 87.82(8) . 4_566
N1 Zn1 O3 103.77(7) . 4_566
O2 Zn1 O4 87.14(8) 3_655 2_644
O1 Zn1 O4 86.54(9) . 2_644
N1 Zn1 O4 97.89(7) . 2_644
O3 Zn1 O4 158.26(7) 4_566 2_644
O2 Zn1 Zn1 84.35(5) 3_655 3_655
O1 Zn1 Zn1 73.75(5) . 3_655
N1 Zn1 Zn1 168.46(5) . 3_655
O3 Zn1 Zn1 86.02(5) 4_566 3_655
O4 Zn1 Zn1 72.25(5) 2_644 3_655
C6 C5 C4 119.41(19) . .
C6 C5 C8 121.14(18) . .
C4 C5 C8 119.40(18) . .
C3 C2 C7 119.29(19) . .
C3 C2 C1 121.32(18) . .
C7 C2 C1 119.39(19) . .
C1 O1 Zn1 135.09(15) . .
N1 C9 C10 123.0(2) . .
C3 C4 C5 120.73(19) . .
O1 C1 O2 125.5(2) . .
O1 C1 C2 116.90(19) . .
O2 C1 C2 117.62(19) . .
C9 C10 C11 118.8(2) . .
C4 C3 C2 119.89(19) . .
C12 C11 C10 118.2(2) . .
C12 C11 C14 121.0(2) . .
C10 C11 C14 120.8(2) . .
C13 N1 C9 117.71(19) . .
C13 N1 Zn1 119.60(15) . .
C9 N1 Zn1 122.66(15) . .
C6 C7 C2 120.9(2) . .
O4 C8 O3 125.4(2) . .
O4 C8 C5 116.84(19) . .
O3 C8 C5 117.78(19) . .
C7 C6 C5 119.80(19) . .
N2 C14 C11 119.1(2) . .
C13 C12 C11 119.3(2) . .
N1 C13 C12 122.9(2) . .

loop_
_geom_bond_atom_site_label_1
_geom_bond_atom_site_label_2
_geom_bond_distance
_geom_bond_site_symmetry_2
O3 C8 1.256(3) .
O3 Zn1 2.0441(17) 4_665
O2 C1 1.252(3) .
O2 Zn1 2.0197(17) 3_655
O4 C8 1.244(3) .
O4 Zn1 2.0556(17) 2_654
N2 C14 1.279(3) .
N2 N2 1.407(4) 3_856
Zn1 O2 2.0197(17) 3_655
Zn1 O1 2.0314(16) .
Zn1 N1 2.0393(19) .
Zn1 O3 2.0441(17) 4_566
Zn1 O4 2.0556(17) 2_644
Zn1 Zn1 2.9885(4) 3_655
C5 C6 1.390(3) .
C5 C4 1.396(3) .
C5 C8 1.503(3) .
C2 C3 1.392(3) .
C2 C7 1.394(3) .
C2 C1 1.503(3) .
O1 C1 1.248(3) .
C9 N1 1.342(3) .
C9 C10 1.385(3) .
C4 C3 1.384(3) .
C10 C11 1.390(3) .
C11 C12 1.389(3) .
C11 C14 1.476(3) .
N1 C13 1.341(3) .
C7 C6 1.385(3) .
C12 C13 1.379(3) .
